data_7006181
loop_
_publ_author_name
'Sahoo, Subash Chandra'
'Ray, Manabendra'

_publ_section_title
;
 Ferrocene substitution in amino acids strengthens the axial binding in
 Cu(II) complexes and separates the hydrophobic and hydrophilic region
 in the crystals.
;
_journal_issue 44
_journal_name_full 'Dalton transactions (Cambridge, England : 2003)'
_journal_page_first 5148
_journal_page_last 5155
_journal_paper_doi 10.1039/b709662c
_journal_year 2007
_chemical_absolute_configuration syn
_chemical_compound_source Synthesized
_chemical_formula_moiety 'C28 H34 Cu Fe2 N2 O7'
_chemical_formula_sum 'C28 H34 Cu Fe2 N2 O7'
_chemical_formula_weight 685.036
_chemical_melting_point 503
_space_group_IT_number 19
_symmetry_cell_setting orthorhombic
_symmetry_Int_Tables_number 19
_symmetry_space_group_name_Hall 'P 2ac 2ab'
_symmetry_space_group_name_H-M 'P 21 21 21'
_atom_sites_solution_hydrogens geom
_atom_sites_solution_primary direct
_atom_sites_solution_secondary difmap
_audit_creation_method SHELXL-97
_cell_angle_alpha 90.00
_cell_angle_beta 90.00
_cell_angle_gamma 90.00
_cell_formula_units_Z 4
_cell_length_a 7.8867(2)
_cell_length_b 11.1661(3)
_cell_length_c 32.3867(8)
_cell_measurement_reflns_used 7508
_cell_measurement_temperature 298(2)
_cell_measurement_theta_max 27.54
_cell_measurement_theta_min 2.62
_cell_volume 2852.09(13)
_computing_cell_refinement 'Bruker SMART'
_computing_data_collection 'Bruker SMART'
_computing_data_reduction 'Bruker SAINT'
_computing_molecular_graphics 'Bruker SHELXTL'
_computing_publication_material 'Bruker SHELXTL'
_computing_structure_refinement 'SHELXL-97 (Sheldrick, 1997)'
_computing_structure_solution 'SHELXS-97 (Sheldrick, 1990)'
_diffrn_ambient_temperature 298(2)
_diffrn_measured_fraction_theta_full 0.999
_diffrn_measured_fraction_theta_max 0.999
_diffrn_measurement_device_type 'CCD area detector'
_diffrn_measurement_method 'phi and omega scans'
_diffrn_radiation_monochromator graphite
_diffrn_radiation_type MoK\a
_diffrn_radiation_wavelength 0.71073
_diffrn_reflns_av_R_equivalents 0.0266
_diffrn_reflns_av_sigmaI/netI 0.0283
_diffrn_reflns_limit_h_max 10
_diffrn_reflns_limit_h_min -10
_diffrn_reflns_limit_k_max 14
_diffrn_reflns_limit_k_min -14
_diffrn_reflns_limit_l_max 42
_diffrn_reflns_limit_l_min -43
_diffrn_reflns_number 35054
_diffrn_reflns_theta_full 28.32
_diffrn_reflns_theta_max 28.32
_diffrn_reflns_theta_min 1.26
_diffrn_source 'fine-focus sealed tube'
_diffrn_standards_decay_% 0
_diffrn_standards_interval_time 60
_exptl_absorpt_coefficient_mu 1.791
_exptl_absorpt_correction_type none
_exptl_crystal_colour green
_exptl_crystal_density_diffrn 1.597
_exptl_crystal_density_method 'not measured'
_exptl_crystal_description needle
_exptl_crystal_F_000 1412.0
_exptl_crystal_recrystallization_method Methanol/Diethylether
_exptl_crystal_size_max 0.5
_exptl_crystal_size_mid 0.4
_exptl_crystal_size_min 0.4
_refine_diff_density_max 0.348
_refine_diff_density_min -0.342
_refine_diff_density_rms 0.142
_refine_ls_abs_structure_details 'Flack H D (1983), Acta Cryst. A39, 876-881'
_refine_ls_abs_structure_Flack 0.001(9)
_refine_ls_extinction_method none
_refine_ls_goodness_of_fit_ref 0.960
_refine_ls_hydrogen_treatment mixed
_refine_ls_matrix_type full
_refine_ls_number_parameters 368
_refine_ls_number_reflns 7124
_refine_ls_number_restraints 0
_refine_ls_restrained_S_all 0.960
_refine_ls_R_factor_all 0.0306
_refine_ls_R_factor_gt 0.0244
_refine_ls_shift/su_max 0.003
_refine_ls_shift/su_mean 0.000
_refine_ls_structure_factor_coef Fsqd
_refine_ls_weighting_details 'calc w=1/[\s^2^(Fo^2^)+(0.0469P)^2^+0.0000P] where P=(Fo^2^+2Fc^2^)/3'
_refine_ls_weighting_scheme calc
_refine_ls_wR_factor_gt 0.0615
_refine_ls_wR_factor_ref 0.0699
_reflns_number_gt 6409
_reflns_number_total 7124
_reflns_threshold_expression >2sigma(I)
_cod_data_source_file b709662c.txt
_cod_data_source_block cu-ser-fc_0m
_cod_database_code 7006181

loop_
_symmetry_equiv_pos_as_xyz
'x, y, z'
'-x+1/2, -y, z+1/2'
'-x, y+1/2, -z+1/2'
'x+1/2, -y+1/2, -z'

loop_
_atom_site_label
_atom_site_type_symbol
_atom_site_fract_x
_atom_site_fract_y
_atom_site_fract_z
_atom_site_U_iso_or_equiv
_atom_site_adp_type
_atom_site_occupancy
_atom_site_symmetry_multiplicity
_atom_site_calc_flag
_atom_site_refinement_flags
_atom_site_disorder_assembly
_atom_site_disorder_group
Cu1 Cu 0.09982(3) 0.87385(2) 0.955201(7) 0.02769(6) Uani 1 1 d . . .
Fe1 Fe 0.51240(4) 0.69621(3) 0.810363(10) 0.04095(9) Uani 1 1 d . . .
Fe1A Fe -0.03371(5) 1.20457(3) 0.848951(10) 0.04209(9) Uani 1 1 d . . .
O1A O 0.31137(18) 0.95258(13) 0.96750(5) 0.0355(3) Uani 1 1 d . . .
C12A C 0.1220(3) 1.10440(16) 0.99212(6) 0.0284(4) Uani 1 1 d . . .
H2 H 0.1134 1.1858 0.9810 0.034 Uiso 1 1 calc R . .
C13A C 0.2987(3) 1.05639(18) 0.98257(6) 0.0300(4) Uani 1 1 d . . .
C1 C 0.3463(3) 0.68693(18) 0.85787(6) 0.0315(4) Uani 1 1 d . . .
C5 C 0.4651(3) 0.5923(2) 0.86022(7) 0.0403(5) Uani 1 1 d . . .
H3 H 0.5434 0.5773 0.8831 0.048 Uiso 1 1 calc R . .
C2 C 0.2593(3) 0.6754(2) 0.81970(7) 0.0401(5) Uani 1 1 d . . .
H5 H 0.1700 0.7288 0.8095 0.048 Uiso 1 1 calc R . .
C3 C 0.3264(3) 0.5743(2) 0.79847(7) 0.0481(6) Uani 1 1 d . . .
H6 H 0.2916 0.5458 0.7711 0.058 Uiso 1 1 calc R . .
C10 C 0.7464(6) 0.7633(6) 0.81856(14) 0.1084(19) Uani 1 1 d . . .
H8 H 0.8209 0.7500 0.8423 0.130 Uiso 1 1 calc R . .
C6 C 0.6274(7) 0.8574(4) 0.81361(16) 0.1071(17) Uani 1 1 d . . .
H7 H 0.6030 0.9208 0.8337 0.129 Uiso 1 1 calc R . .
C1A C 0.0166(3) 1.10705(18) 0.90076(6) 0.0351(5) Uani 1 1 d . . .
C5A C 0.1416(3) 1.1969(3) 0.89493(8) 0.0499(6) Uani 1 1 d . . .
H12 H 0.1685 1.2615 0.9143 0.060 Uiso 1 1 calc R . .
C2A C 0.0206(4) 1.0325(2) 0.86504(8) 0.0508(6) Uani 1 1 d . . .
H9 H -0.0516 0.9626 0.8600 0.061 Uiso 1 1 calc R . .
C3A C 0.1463(4) 1.0778(3) 0.83794(9) 0.0689(9) Uani 1 1 d . . .
H10 H 0.1758 1.0447 0.8109 0.083 Uiso 1 1 calc R . .
C4A C 0.2203(4) 1.1775(3) 0.85628(10) 0.0672(9) Uani 1 1 d . . .
H11 H 0.3106 1.2267 0.8443 0.081 Uiso 1 1 calc R . .
C7A C -0.2752(4) 1.2689(3) 0.85306(11) 0.0671(9) Uani 1 1 d . . .
H15 H -0.3565 1.2486 0.8748 0.081 Uiso 1 1 calc R . .
C8A C -0.2537(5) 1.2055(3) 0.81624(11) 0.0748(10) Uani 1 1 d . . .
H14 H -0.3183 1.1350 0.8075 0.090 Uiso 1 1 calc R . .
N1A N -0.0102(2) 1.02932(14) 0.97218(5) 0.0288(3) Uani 1 1 d . . .
H1A H -0.0899 1.0121 0.9916 0.035 Uiso 1 1 calc R . .
O2A O 0.42336(19) 1.11950(13) 0.99135(5) 0.0423(4) Uani 1 1 d . . .
O2 O -0.2064(2) 0.61661(15) 0.92619(5) 0.0436(4) Uani 1 1 d . . .
O1 O -0.10572(19) 0.79863(13) 0.93679(5) 0.0370(3) Uani 1 1 d . . .
N1 N 0.2189(2) 0.73658(14) 0.92694(5) 0.0264(3) Uani 1 1 d . . .
H1 H 0.2962 0.7058 0.9449 0.032 Uiso 1 1 calc R . .
C12 C 0.0904(3) 0.64263(16) 0.91854(6) 0.0286(4) Uani 1 1 d . . .
H16 H 0.0943 0.6260 0.8888 0.034 Uiso 1 1 calc R . .
C13 C -0.0878(3) 0.68725(17) 0.92822(6) 0.0304(4) Uani 1 1 d . . .
C11 C 0.3129(3) 0.78123(19) 0.88973(6) 0.0360(5) Uani 1 1 d . . .
H18A H 0.2479 0.8453 0.8771 0.043 Uiso 1 1 calc R . .
H18B H 0.4204 0.8147 0.8986 0.043 Uiso 1 1 calc R . .
O4 O 0.0502(2) 0.78491(16) 1.02115(5) 0.0405(4) Uani 1 1 d . . .
H5A H 0.1308 0.7989 1.0364 0.061 Uiso 1 1 calc R . .
C4 C 0.4514(4) 0.5227(2) 0.82369(8) 0.0517(7) Uani 1 1 d . . .
H19 H 0.5198 0.4521 0.8169 0.062 Uiso 1 1 calc R . .
C6A C -0.1653(5) 1.3619(3) 0.85422(11) 0.0703(9) Uani 1 1 d . . .
H23 H -0.1543 1.4197 0.8769 0.084 Uiso 1 1 calc R . .
C8 C 0.6245(5) 0.7497(5) 0.75654(11) 0.0964(15) Uani 1 1 d . . .
H21 H 0.5933 0.7206 0.7290 0.116 Uiso 1 1 calc R . .
C9A C -0.1255(6) 1.2619(4) 0.79397(10) 0.0912(13) Uani 1 1 d . . .
H25 H -0.0840 1.2383 0.7666 0.109 Uiso 1 1 calc R . .
C7 C 0.5529(6) 0.8436(5) 0.77555(17) 0.1085(16) Uani 1 1 d . . .
H22 H 0.4647 0.8954 0.7639 0.130 Uiso 1 1 calc R . .
C9 C 0.7425(5) 0.6968(5) 0.78184(16) 0.0996(13) Uani 1 1 d . . .
H20 H 0.8120 0.6266 0.7753 0.120 Uiso 1 1 calc R . .
C10A C -0.0674(5) 1.3611(3) 0.81770(14) 0.0897(13) Uani 1 1 d . . .
H24 H 0.0206 1.4187 0.8099 0.108 Uiso 1 1 calc R . .
C11A C -0.0976(3) 1.09090(18) 0.93716(7) 0.0353(4) Uani 1 1 d . . .
H26A H -0.1956 1.0442 0.9289 0.042 Uiso 1 1 calc R . .
H26B H -0.1374 1.1687 0.9463 0.042 Uiso 1 1 calc R . .
C14A C 0.0957(3) 1.11043(18) 1.03864(6) 0.0379(5) Uani 1 1 d . . .
H27A H 0.0987 1.0299 1.0499 0.045 Uiso 1 1 calc R . .
H27B H 0.1881 1.1553 1.0509 0.045 Uiso 1 1 calc R . .
C14 C 0.1351(3) 0.52650(18) 0.94063(7) 0.0385(5) Uani 1 1 d . . .
H28A H 0.0450 0.4686 0.9365 0.046 Uiso 1 1 calc R . .
H28B H 0.2385 0.4937 0.9290 0.046 Uiso 1 1 calc R . .
O3 O 0.1580(2) 0.54724(15) 0.98372(5) 0.0417(4) Uani 1 1 d . . .
H7A H 0.0970 0.5016 0.9969 0.063 Uiso 1 1 calc R . .
O3A O -0.0578(2) 1.16429(14) 1.04941(6) 0.0506(4) Uani 1 1 d . . .
H6A H -0.0651 1.2298 1.0381 0.076 Uiso 1 1 calc R . .
H100 H 0.065(4) 0.724(2) 1.0168(8) 0.043(8) Uiso 1 1 d . . .

loop_
_atom_site_aniso_label
_atom_site_aniso_U_11
_atom_site_aniso_U_22
_atom_site_aniso_U_33
_atom_site_aniso_U_23
_atom_site_aniso_U_13
_atom_site_aniso_U_12
Cu1 0.02611(12) 0.02431(10) 0.03265(12) -0.00420(10) -0.00035(10) -0.00030(10)
Fe1 0.03770(18) 0.0565(2) 0.02863(15) 0.00217(14) 0.00582(13) -0.00228(17)
Fe1A 0.0520(2) 0.04155(17) 0.03273(16) 0.00604(14) -0.01074(14) 0.00024(16)
O1A 0.0277(7) 0.0313(7) 0.0475(9) -0.0104(6) 0.0007(6) -0.0011(6)
C12A 0.0340(11) 0.0201(8) 0.0311(10) -0.0007(7) -0.0032(8) 0.0015(8)
C13A 0.0315(11) 0.0279(9) 0.0306(10) 0.0035(8) -0.0033(8) -0.0012(8)
C1 0.0343(11) 0.0326(10) 0.0277(10) 0.0006(8) 0.0050(8) -0.0010(9)
C5 0.0470(13) 0.0425(12) 0.0313(11) 0.0042(9) 0.0010(9) 0.0063(10)
C2 0.0338(11) 0.0525(14) 0.0340(11) 0.0035(10) -0.0011(9) 0.0003(10)
C3 0.0549(15) 0.0566(14) 0.0329(12) -0.0103(11) -0.0001(11) -0.0044(13)
C10 0.067(2) 0.170(5) 0.088(3) 0.047(3) -0.017(2) -0.066(3)
C6 0.136(4) 0.089(3) 0.096(3) -0.005(2) 0.046(3) -0.063(3)
C1A 0.0378(11) 0.0332(10) 0.0343(10) 0.0057(8) -0.0080(9) 0.0037(9)
C5A 0.0465(14) 0.0564(14) 0.0469(14) 0.0126(12) -0.0136(11) -0.0088(13)
C2A 0.0660(17) 0.0397(12) 0.0467(14) -0.0003(10) -0.0043(13) 0.0105(13)
C3A 0.079(2) 0.083(2) 0.0449(16) 0.0086(15) 0.0130(15) 0.0342(19)
C4A 0.0491(16) 0.095(3) 0.0581(18) 0.0279(18) 0.0029(13) -0.0044(17)
C7A 0.0559(18) 0.075(2) 0.070(2) 0.0132(17) -0.0182(15) 0.0130(16)
C8A 0.083(2) 0.0698(19) 0.071(2) -0.0047(18) -0.0449(19) 0.008(2)
N1A 0.0275(9) 0.0280(7) 0.0309(8) 0.0033(6) -0.0002(7) 0.0011(7)
O2A 0.0371(8) 0.0295(7) 0.0602(10) 0.0028(7) -0.0109(7) -0.0066(7)
O2 0.0339(8) 0.0404(8) 0.0565(10) -0.0065(8) -0.0002(7) -0.0108(7)
O1 0.0291(7) 0.0313(7) 0.0508(8) -0.0078(6) -0.0028(7) -0.0010(7)
N1 0.0274(9) 0.0263(8) 0.0253(8) 0.0001(6) 0.0016(6) -0.0009(6)
C12 0.0313(10) 0.0267(9) 0.0277(9) -0.0043(7) 0.0005(8) -0.0024(8)
C13 0.0315(10) 0.0341(10) 0.0256(9) 0.0005(8) -0.0040(8) -0.0054(9)
C11 0.0438(12) 0.0308(10) 0.0336(11) -0.0016(9) 0.0116(9) -0.0037(9)
O4 0.0407(9) 0.0361(9) 0.0446(9) 0.0043(8) -0.0071(7) -0.0006(7)
C4 0.0634(18) 0.0460(13) 0.0456(14) -0.0084(11) 0.0066(12) 0.0128(12)
C6A 0.085(2) 0.0537(17) 0.072(2) -0.0001(16) -0.0272(18) 0.0165(17)
C8 0.081(3) 0.162(4) 0.0461(18) 0.016(2) 0.0247(19) -0.026(3)
C9A 0.123(4) 0.114(3) 0.0364(16) 0.0159(18) -0.0180(19) 0.040(3)
C7 0.099(3) 0.116(4) 0.111(4) 0.062(3) 0.031(3) -0.019(3)
C9 0.053(2) 0.148(4) 0.097(3) 0.009(3) 0.033(2) -0.004(3)
C10A 0.085(3) 0.068(2) 0.116(3) 0.054(2) -0.025(2) -0.009(2)
C11A 0.0313(10) 0.0336(10) 0.0409(11) 0.0044(8) -0.0054(9) 0.0047(9)
C14A 0.0518(13) 0.0295(9) 0.0323(11) -0.0040(8) -0.0015(10) 0.0056(10)
C14 0.0411(13) 0.0258(9) 0.0487(13) 0.0010(9) 0.0008(10) -0.0002(9)
O3 0.0378(9) 0.0395(8) 0.0478(9) 0.0123(7) -0.0082(7) -0.0094(7)
O3A 0.0592(11) 0.0358(8) 0.0567(11) 0.0008(7) 0.0222(9) 0.0056(8)

loop_
_atom_type_symbol
_atom_type_description
_atom_type_scat_dispersion_real
_atom_type_scat_dispersion_imag
_atom_type_scat_source
C C 0.0033 0.0016 'International Tables Vol C Tables 4.2.6.8 and 6.1.1.4'
H H 0.0000 0.0000 'International Tables Vol C Tables 4.2.6.8 and 6.1.1.4'
N N 0.0061 0.0033 'International Tables Vol C Tables 4.2.6.8 and 6.1.1.4'
O O 0.0106 0.0060 'International Tables Vol C Tables 4.2.6.8 and 6.1.1.4'
Fe Fe 0.3463 0.8444 'International Tables Vol C Tables 4.2.6.8 and 6.1.1.4'
Cu Cu 0.3201 1.2651 'International Tables Vol C Tables 4.2.6.8 and 6.1.1.4'

loop_
_geom_angle_atom_site_label_1
_geom_angle_atom_site_label_2
_geom_angle_atom_site_label_3
_geom_angle
_geom_angle_site_symmetry_1
_geom_angle_site_symmetry_3
_geom_angle_publ_flag
O1 Cu1 O1A 173.83(7) . . ?
O1 Cu1 N1 85.40(7) . . ?
O1A Cu1 N1 92.14(6) . . ?
O1 Cu1 N1A 95.62(7) . . ?
O1A Cu1 N1A 85.61(7) . . ?
N1 Cu1 N1A 167.93(7) . . ?
O1 Cu1 O4 87.57(6) . . ?
O1A Cu1 O4 98.43(6) . . ?
N1 Cu1 O4 99.56(7) . . ?
N1A Cu1 O4 92.51(7) . . ?
C10 Fe1 C6 41.2(2) . . ?
C10 Fe1 C7 68.0(2) . . ?
C6 Fe1 C7 39.78(19) . . ?
C10 Fe1 C1 120.87(16) . . ?
C6 Fe1 C1 107.28(14) . . ?
C7 Fe1 C1 124.64(17) . . ?
C10 Fe1 C5 106.14(14) . . ?
C6 Fe1 C5 123.57(17) . . ?
C7 Fe1 C5 160.36(19) . . ?
C1 Fe1 C5 40.91(9) . . ?
C10 Fe1 C2 157.7(2) . . ?
C6 Fe1 C2 122.37(19) . . ?
C7 Fe1 C2 109.35(16) . . ?
C1 Fe1 C2 40.99(9) . . ?
C5 Fe1 C2 68.57(10) . . ?
C10 Fe1 C9 40.6(2) . . ?
C6 Fe1 C9 67.7(2) . . ?
C7 Fe1 C9 66.6(2) . . ?
C1 Fe1 C9 157.23(16) . . ?
C5 Fe1 C9 121.89(17) . . ?
C2 Fe1 C9 160.59(17) . . ?
C10 Fe1 C3 159.3(2) . . ?
C6 Fe1 C3 158.3(2) . . ?
C7 Fe1 C3 123.55(18) . . ?
C1 Fe1 C3 69.12(9) . . ?
C5 Fe1 C3 68.58(10) . . ?
C2 Fe1 C3 40.97(10) . . ?
C9 Fe1 C3 123.90(18) . . ?
C10 Fe1 C4 122.8(2) . . ?
C6 Fe1 C4 160.2(2) . . ?
C7 Fe1 C4 158.12(19) . . ?
C1 Fe1 C4 68.79(9) . . ?
C5 Fe1 C4 40.86(10) . . ?
C2 Fe1 C4 68.22(11) . . ?
C9 Fe1 C4 107.98(17) . . ?
C3 Fe1 C4 40.24(11) . . ?
C10 Fe1 C8 66.84(17) . . ?
C6 Fe1 C8 65.77(18) . . ?
C7 Fe1 C8 38.53(18) . . ?
C1 Fe1 C8 160.67(17) . . ?
C5 Fe1 C8 158.14(17) . . ?
C2 Fe1 C8 125.81(14) . . ?
C9 Fe1 C8 39.35(17) . . ?
C3 Fe1 C8 110.19(15) . . ?
C4 Fe1 C8 124.00(17) . . ?
C9A Fe1A C8A 40.12(17) . . ?
C9A Fe1A C5A 154.13(17) . . ?
C8A Fe1A C5A 164.15(15) . . ?
C9A Fe1A C2A 126.76(15) . . ?
C8A Fe1A C2A 108.53(14) . . ?
C5A Fe1A C2A 68.27(11) . . ?
C9A Fe1A C3A 108.36(14) . . ?
C8A Fe1A C3A 120.50(15) . . ?
C5A Fe1A C3A 67.96(12) . . ?
C2A Fe1A C3A 40.75(12) . . ?
C9A Fe1A C10A 41.02(16) . . ?
C8A Fe1A C10A 67.99(16) . . ?
C5A Fe1A C10A 119.26(14) . . ?
C2A Fe1A C10A 164.61(16) . . ?
C3A Fe1A C10A 126.89(17) . . ?
C9A Fe1A C1A 164.04(16) . . ?
C8A Fe1A C1A 126.71(14) . . ?
C5A Fe1A C1A 40.77(9) . . ?
C2A Fe1A C1A 40.94(9) . . ?
C3A Fe1A C1A 68.73(10) . . ?
C10A Fe1A C1A 153.17(15) . . ?
C9A Fe1A C7A 67.19(16) . . ?
C8A Fe1A C7A 40.12(14) . . ?
C5A Fe1A C7A 127.00(13) . . ?
C2A Fe1A C7A 120.78(14) . . ?
C3A Fe1A C7A 155.13(16) . . ?
C10A Fe1A C7A 66.95(16) . . ?
C1A Fe1A C7A 108.43(12) . . ?
C9A Fe1A C4A 120.01(17) . . ?
C8A Fe1A C4A 154.10(16) . . ?
C5A Fe1A C4A 40.62(11) . . ?
C2A Fe1A C4A 67.91(14) . . ?
C3A Fe1A C4A 39.87(14) . . ?
C10A Fe1A C4A 108.25(16) . . ?
C1A Fe1A C4A 68.53(10) . . ?
C7A Fe1A C4A 164.06(16) . . ?
C9A Fe1A C6A 67.72(14) . . ?
C8A Fe1A C6A 66.82(14) . . ?
C5A Fe1A C6A 108.65(12) . . ?
C2A Fe1A C6A 153.48(14) . . ?
C3A Fe1A C6A 164.66(15) . . ?
C10A Fe1A C6A 40.46(15) . . ?
C1A Fe1A C6A 119.22(12) . . ?
C7A Fe1A C6A 38.67(13) . . ?
C4A Fe1A C6A 127.97(16) . . ?
C13A O1A Cu1 115.50(14) . . ?
N1A C12A C14A 111.07(17) . . ?
N1A C12A C13A 110.79(15) . . ?
C14A C12A C13A 109.94(17) . . ?
N1A C12A H2 108.3 . . ?
C14A C12A H2 108.3 . . ?
C13A C12A H2 108.3 . . ?
O2A C13A O1A 123.2(2) . . ?
O2A C13A C12A 118.51(17) . . ?
O1A C13A C12A 118.28(18) . . ?
C5 C1 C2 107.42(19) . . ?
C5 C1 C11 127.2(2) . . ?
C2 C1 C11 125.3(2) . . ?
C5 C1 Fe1 69.55(12) . . ?
C2 C1 Fe1 69.84(12) . . ?
C11 C1 Fe1 127.00(15) . . ?
C1 C5 C4 108.3(2) . . ?
C1 C5 Fe1 69.54(11) . . ?
C4 C5 Fe1 70.29(14) . . ?
C1 C5 H3 125.9 . . ?
C4 C5 H3 125.9 . . ?
Fe1 C5 H3 125.9 . . ?
C1 C2 C3 108.2(2) . . ?
C1 C2 Fe1 69.17(13) . . ?
C3 C2 Fe1 69.74(14) . . ?
C1 C2 H5 125.9 . . ?
C3 C2 H5 125.9 . . ?
Fe1 C2 H5 125.9 . . ?
C4 C3 C2 107.8(2) . . ?
C4 C3 Fe1 70.05(16) . . ?
C2 C3 Fe1 69.29(14) . . ?
C4 C3 H6 126.1 . . ?
C2 C3 H6 126.1 . . ?
Fe1 C3 H6 126.1 . . ?
C9 C10 C6 106.4(4) . . ?
C9 C10 Fe1 70.7(2) . . ?
C6 C10 Fe1 69.7(2) . . ?
C9 C10 H8 126.8 . . ?
C6 C10 H8 126.8 . . ?
Fe1 C10 H8 126.8 . . ?
C7 C6 C10 107.6(4) . . ?
C7 C6 Fe1 70.2(2) . . ?
C10 C6 Fe1 69.1(2) . . ?
C7 C6 H7 126.2 . . ?
C10 C6 H7 126.2 . . ?
Fe1 C6 H7 126.2 . . ?
C5A C1A C2A 106.8(2) . . ?
C5A C1A C11A 127.5(2) . . ?
C2A C1A C11A 125.7(2) . . ?
C5A C1A Fe1A 69.41(12) . . ?
C2A C1A Fe1A 69.41(13) . . ?
C11A C1A Fe1A 126.60(15) . . ?
C4A C5A C1A 108.3(3) . . ?
C4A C5A Fe1A 69.91(16) . . ?
C1A C5A Fe1A 69.82(12) . . ?
C4A C5A H12 125.8 . . ?
C1A C5A H12 125.8 . . ?
Fe1A C5A H12 125.8 . . ?
C3A C2A C1A 108.0(3) . . ?
C3A C2A Fe1A 69.62(16) . . ?
C1A C2A Fe1A 69.65(13) . . ?
C3A C2A H9 126.0 . . ?
C1A C2A H9 126.0 . . ?
Fe1A C2A H9 126.0 . . ?
C4A C3A C2A 108.3(3) . . ?
C4A C3A Fe1A 70.21(19) . . ?
C2A C3A Fe1A 69.62(16) . . ?
C4A C3A H10 125.8 . . ?
C2A C3A H10 125.8 . . ?
Fe1A C3A H10 125.8 . . ?
C3A C4A C5A 108.5(3) . . ?
C3A C4A Fe1A 69.92(19) . . ?
C5A C4A Fe1A 69.47(16) . . ?
C3A C4A H11 125.8 . . ?
C5A C4A H11 125.8 . . ?
Fe1A C4A H11 125.8 . . ?
C6A C7A C8A 109.6(3) . . ?
C6A C7A Fe1A 70.98(19) . . ?
C8A C7A Fe1A 69.7(2) . . ?
C6A C7A H15 125.2 . . ?
C8A C7A H15 125.2 . . ?
Fe1A C7A H15 125.2 . . ?
C9A C8A C7A 107.5(3) . . ?
C9A C8A Fe1A 69.7(2) . . ?
C7A C8A Fe1A 70.21(17) . . ?
C9A C8A H14 126.2 . . ?
C7A C8A H14 126.2 . . ?
Fe1A C8A H14 126.2 . . ?
C12A N1A C11A 113.20(15) . . ?
C12A N1A Cu1 107.58(12) . . ?
C11A N1A Cu1 112.79(12) . . ?
C12A N1A H1A 107.7 . . ?
C11A N1A H1A 107.7 . . ?
Cu1 N1A H1A 107.7 . . ?
C13 O1 Cu1 113.46(14) . . ?
C12 N1 C11 115.15(16) . . ?
C12 N1 Cu1 107.60(12) . . ?
C11 N1 Cu1 110.00(12) . . ?
C12 N1 H1 108.0 . . ?
C11 N1 H1 108.0 . . ?
Cu1 N1 H1 108.0 . . ?
N1 C12 C14 110.96(17) . . ?
N1 C12 C13 111.16(14) . . ?
C14 C12 C13 113.28(17) . . ?
N1 C12 H16 107.0 . . ?
C14 C12 H16 107.0 . . ?
C13 C12 H16 107.0 . . ?
O2 C13 O1 123.5(2) . . ?
O2 C13 C12 118.87(17) . . ?
O1 C13 C12 117.62(17) . . ?
C1 C11 N1 114.00(17) . . ?
C1 C11 H18A 108.8 . . ?
N1 C11 H18A 108.8 . . ?
C1 C11 H18B 108.8 . . ?
N1 C11 H18B 108.8 . . ?
H18A C11 H18B 107.6 . . ?
Cu1 O4 H5A 109.5 . . ?
Cu1 O4 H100 101(2) . . ?
H5A O4 H100 100.0 . . ?
C3 C4 C5 108.3(2) . . ?
C3 C4 Fe1 69.71(15) . . ?
C5 C4 Fe1 68.85(14) . . ?
C3 C4 H19 125.8 . . ?
C5 C4 H19 125.8 . . ?
Fe1 C4 H19 125.8 . . ?
C7A C6A C10A 108.8(3) . . ?
C7A C6A Fe1A 70.35(18) . . ?
C10A C6A Fe1A 69.36(19) . . ?
C7A C6A H23 125.6 . . ?
C10A C6A H23 125.6 . . ?
Fe1A C6A H23 125.6 . . ?
C7 C8 C9 110.3(4) . . ?
C7 C8 Fe1 69.8(2) . . ?
C9 C8 Fe1 70.0(2) . . ?
C7 C8 H21 124.8 . . ?
C9 C8 H21 124.8 . . ?
Fe1 C8 H21 124.8 . . ?
C8A C9A C10A 107.8(3) . . ?
C8A C9A Fe1A 70.18(17) . . ?
C10A C9A Fe1A 69.89(17) . . ?
C8A C9A H25 126.1 . . ?
C10A C9A H25 126.1 . . ?
Fe1A C9A H25 126.1 . . ?
C8 C7 C6 108.6(5) . . ?
C8 C7 Fe1 71.7(2) . . ?
C6 C7 Fe1 70.0(2) . . ?
C8 C7 H22 125.7 . . ?
C6 C7 H22 125.7 . . ?
Fe1 C7 H22 125.7 . . ?
C8 C9 C10 107.0(5) . . ?
C8 C9 Fe1 70.6(2) . . ?
C10 C9 Fe1 68.7(2) . . ?
C8 C9 H20 126.5 . . ?
C10 C9 H20 126.5 . . ?
Fe1 C9 H20 126.5 . . ?
C6A C10A C9A 106.3(3) . . ?
C6A C10A Fe1A 70.18(17) . . ?
C9A C10A Fe1A 69.09(18) . . ?
C6A C10A H24 126.8 . . ?
C9A C10A H24 126.8 . . ?
Fe1A C10A H24 126.8 . . ?
C1A C11A N1A 112.11(18) . . ?
C1A C11A H26A 109.2 . . ?
N1A C11A H26A 109.2 . . ?
C1A C11A H26B 109.2 . . ?
N1A C11A H26B 109.2 . . ?
H26A C11A H26B 107.9 . . ?
O3A C14A C12A 112.62(18) . . ?
O3A C14A H27A 109.1 . . ?
C12A C14A H27A 109.1 . . ?
O3A C14A H27B 109.1 . . ?
C12A C14A H27B 109.1 . . ?
H27A C14A H27B 107.8 . . ?
O3 C14 C12 110.54(17) . . ?
O3 C14 H28A 109.5 . . ?
C12 C14 H28A 109.5 . . ?
O3 C14 H28B 109.5 . . ?
C12 C14 H28B 109.5 . . ?
H28A C14 H28B 108.1 . . ?
C14 O3 H7A 109.5 . . ?
C14A O3A H6A 109.5 . . ?

loop_
_geom_bond_atom_site_label_1
_geom_bond_atom_site_label_2
_geom_bond_distance
_geom_bond_site_symmetry_2
_geom_bond_publ_flag
Cu1 O1 1.9206(15) . ?
Cu1 O1A 1.9275(15) . ?
Cu1 N1 2.0172(16) . ?
Cu1 N1A 2.0172(16) . ?
Cu1 O4 2.3876(17) . ?
Fe1 C10 2.009(4) . ?
Fe1 C6 2.018(4) . ?
Fe1 C7 2.021(4) . ?
Fe1 C1 2.023(2) . ?
Fe1 C5 2.023(2) . ?
Fe1 C2 2.032(2) . ?
Fe1 C9 2.036(3) . ?
Fe1 C3 2.038(3) . ?
Fe1 C4 2.043(3) . ?
Fe1 C8 2.044(3) . ?
Fe1A C9A 2.026(3) . ?
Fe1A C8A 2.033(3) . ?
Fe1A C5A 2.034(2) . ?
Fe1A C2A 2.036(2) . ?
Fe1A C3A 2.036(3) . ?
Fe1A C10A 2.037(3) . ?
Fe1A C1A 2.0392(19) . ?
Fe1A C7A 2.040(3) . ?
Fe1A C4A 2.040(3) . ?
Fe1A C6A 2.048(3) . ?
O1A C13A 1.262(3) . ?
C12A N1A 1.486(2) . ?
C12A C14A 1.522(3) . ?
C12A C13A 1.525(3) . ?
C12A H2 0.9800 . ?
C13A O2A 1.243(2) . ?
C1 C5 1.414(3) . ?
C1 C2 1.420(3) . ?
C1 C11 1.498(3) . ?
C5 C4 1.419(3) . ?
C5 H3 0.9800 . ?
C2 C3 1.424(4) . ?
C2 H5 0.9800 . ?
C3 C4 1.404(4) . ?
C3 H6 0.9800 . ?
C10 C9 1.403(7) . ?
C10 C6 1.418(7) . ?
C10 H8 0.9800 . ?
C6 C7 1.374(7) . ?
C6 H7 0.9800 . ?
C1A C5A 1.419(3) . ?
C1A C2A 1.425(3) . ?
C1A C11A 1.494(3) . ?
C5A C4A 1.414(4) . ?
C5A H12 0.9800 . ?
C2A C3A 1.418(4) . ?
C2A H9 0.9800 . ?
C3A C4A 1.390(5) . ?
C3A H10 0.9800 . ?
C4A H11 0.9800 . ?
C7A C6A 1.353(5) . ?
C7A C8A 1.397(5) . ?
C7A H15 0.9800 . ?
C8A C9A 1.392(6) . ?
C8A H14 0.9800 . ?
N1A C11A 1.495(3) . ?
N1A H1A 0.9100 . ?
O2 C13 1.226(3) . ?
O1 C13 1.282(2) . ?
N1 C12 1.484(2) . ?
N1 C11 1.500(2) . ?
N1 H1 0.9100 . ?
C12 C14 1.522(3) . ?
C12 C13 1.524(3) . ?
C12 H16 0.9800 . ?
C11 H18A 0.9700 . ?
C11 H18B 0.9700 . ?
O4 H5A 0.8200 . ?
O4 H100 0.70(3) . ?
C4 H19 0.9800 . ?
C6A C10A 1.412(5) . ?
C6A H23 0.9800 . ?
C8 C7 1.341(6) . ?
C8 C9 1.373(6) . ?
C8 H21 0.9800 . ?
C9A C10A 1.423(6) . ?
C9A H25 0.9800 . ?
C7 H22 0.9800 . ?
C9 H20 0.9800 . ?
C10A H24 0.9800 . ?
C11A H26A 0.9700 . ?
C11A H26B 0.9700 . ?
C14A O3A 1.396(3) . ?
C14A H27A 0.9700 . ?
C14A H27B 0.9700 . ?
C14 O3 1.426(3) . ?
C14 H28A 0.9700 . ?
C14 H28B 0.9700 . ?
O3 H7A 0.8200 . ?
O3A H6A 0.8200 . ?
